data_2311926
loop_
_publ_author_name
'Shakuntala, K.'
'Naveen, S.'
'Lokanath, N. K.'
'Suchetan, P. A.'
'Abdoh, M.'

_publ_section_title
;
 Different supramolecular architectures mediated by different weak
 interactions in the crystals of three
 N-aryl-2,5-dimethoxybenzenesulfonamides.
;
_journal_issue 'Pt 10'
_journal_name_full 'Acta crystallographica. Section C, Structural chemistry'
_journal_page_first 833
_journal_page_last 844
_journal_paper_doi 10.1107/S2053229617013195
_journal_volume 73
_journal_year 2017
_chemical_formula_iupac 'C14 H13 Cl2 N O4 S'
_chemical_formula_moiety 'C14 H13 Cl2 N O4 S'
_chemical_formula_sum 'C14 H13 Cl2 N O4 S'
_chemical_formula_weight 362.21
_chemical_name_systematic
;
<i>N</i>-(2,4-Dichlorophenyl)-2,5-dimethoxybenzenesulfonamide
;
_space_group_crystal_system triclinic
_space_group_IT_number 2
_space_group_name_Hall '-P 1'
_space_group_name_H-M_alt 'P -1'
_atom_sites_solution_hydrogens mixed
_audit_creation_method SHELXL-2016/4
_cell_angle_alpha 98.151(2)
_cell_angle_beta 95.566(2)
_cell_angle_gamma 114.952(2)
_cell_formula_units_Z 2
_cell_length_a 7.4855(5)
_cell_length_b 8.1175(6)
_cell_length_c 13.9643(10)
_cell_measurement_reflns_used 133
_cell_measurement_temperature 296(2)
_cell_measurement_theta_max 64.5
_cell_measurement_theta_min 7.5
_cell_volume 749.84(9)
_computing_cell_refinement
;
APEX2 and SAINT-Plus (Bruker, 2009)
;
_computing_data_collection
;
APEX2 (Bruker, 2009
;
_computing_data_reduction
;
SAINT-Plus and XPREP (Bruker, 2009)
;
_computing_molecular_graphics
;
Mercury (Macrae <i>et al.</i>,  2008)
;
_computing_publication_material
;
SHELXL2016 (Sheldrick, 2015b)
;
_computing_structure_refinement
;
SHELXL2016 (Sheldrick, 2015b)
;
_computing_structure_solution
;
SHELXT2016 (Sheldrick, 2015a)
;
_diffrn_ambient_temperature 296(2)
_diffrn_measured_fraction_theta_full 0.974
_diffrn_measured_fraction_theta_max 0.974
_diffrn_measurement_device_type 'Bruker APEXII CCD area detector'
_diffrn_measurement_method 'phi and \f scans'
_diffrn_radiation_monochromator graphite
_diffrn_radiation_type CuK\a
_diffrn_radiation_wavelength 1.54178
_diffrn_reflns_av_R_equivalents 0.0340
_diffrn_reflns_limit_h_max 8
_diffrn_reflns_limit_h_min -8
_diffrn_reflns_limit_k_max 9
_diffrn_reflns_limit_k_min -9
_diffrn_reflns_limit_l_max 16
_diffrn_reflns_limit_l_min -16
_diffrn_reflns_number 9208
_diffrn_reflns_theta_full 64.525
_diffrn_reflns_theta_max 64.525
_diffrn_reflns_theta_min 7.464
_exptl_absorpt_coefficient_mu 5.363
_exptl_absorpt_correction_T_max 0.361
_exptl_absorpt_correction_T_min 0.294
_exptl_absorpt_correction_type multi-scan
_exptl_absorpt_process_details
;
(SADABS; Bruker, 2009)
;
_exptl_crystal_colour Colourless
_exptl_crystal_density_diffrn 1.604
_exptl_crystal_description Prism
_exptl_crystal_F_000 372
_exptl_crystal_size_max 0.270
_exptl_crystal_size_mid 0.240
_exptl_crystal_size_min 0.190
_refine_diff_density_max 0.306
_refine_diff_density_min -0.387
_refine_ls_extinction_method none
_refine_ls_goodness_of_fit_ref 1.018
_refine_ls_hydrogen_treatment mixed
_refine_ls_matrix_type full
_refine_ls_number_parameters 205
_refine_ls_number_reflns 2452
_refine_ls_number_restraints 1
_refine_ls_restrained_S_all 1.018
_refine_ls_R_factor_all 0.0348
_refine_ls_R_factor_gt 0.0340
_refine_ls_shift/su_max 0.001
_refine_ls_shift/su_mean 0.000
_refine_ls_structure_factor_coef Fsqd
_refine_ls_weighting_details 'w=1/[\s^2^(Fo^2^)+(0.0635P)^2^+0.7485P] where P=(Fo^2^+2Fc^2^)/3'
_refine_ls_weighting_scheme calc
_refine_ls_wR_factor_gt 0.0989
_refine_ls_wR_factor_ref 0.1001
_reflns_number_gt 2393
_reflns_number_total 2452
_reflns_threshold_expression 'I > 2\s(I)'
_cod_data_source_file yp3146sup1.cif
_cod_data_source_block II
_cod_database_code 2311926
_shelx_space_group_comment
;
The symmetry employed for this shelxl refinement is uniquely defined
by the following loop, which should always be used as a source of
symmetry information in preference to the above space-group names.
They are only intended as comments.
;
_shelx_estimated_absorpt_t_min 0.325
_shelx_estimated_absorpt_t_max 0.429

loop_
_space_group_symop_operation_xyz
'x, y, z'
'-x, -y, -z'

loop_
_atom_site_type_symbol
_atom_site_label
_atom_site_fract_x
_atom_site_fract_y
_atom_site_fract_z
_atom_site_U_iso_or_equiv
_atom_site_adp_type
_atom_site_calc_flag
_atom_site_occupancy
C C1 0.6325(3) 0.7183(3) 0.64637(15) 0.0139(4) Uani d 1
C C2 0.7057(3) 0.5880(3) 0.62229(16) 0.0163(4) Uani d 1
C C3 0.7846(3) 0.5856(3) 0.53654(16) 0.0186(5) Uani d 1
H H3 0.835731 0.501147 0.519660 0.022 Uiso calc 1
C C4 0.7883(3) 0.7081(3) 0.47535(16) 0.0183(5) Uani d 1
H H4 0.841093 0.704355 0.417915 0.022 Uiso calc 1
C C5 0.7135(3) 0.8358(3) 0.49982(15) 0.0159(4) Uani d 1
C C6 0.6362(3) 0.8412(3) 0.58618(15) 0.0155(4) Uani d 1
H H6 0.587035 0.927038 0.603518 0.019 Uiso calc 1
C C7 0.8945(3) 0.8829(3) 0.86429(14) 0.0146(4) Uani d 1
C C8 1.0494(3) 0.8367(3) 0.89214(14) 0.0148(4) Uani d 1
C C9 1.2472(3) 0.9667(3) 0.91241(15) 0.0161(4) Uani d 1
H H9 1.347917 0.933638 0.931681 0.019 Uiso calc 1
C C10 1.2931(3) 1.1472(3) 0.90359(15) 0.0174(5) Uani d 1
C C11 1.1447(3) 1.1994(3) 0.87695(16) 0.0183(5) Uani d 1
H H11 1.177565 1.321279 0.871557 0.022 Uiso calc 1
C C12 0.9459(3) 1.0674(3) 0.85837(15) 0.0169(5) Uani d 1
H H12 0.845496 1.102357 0.841716 0.020 Uiso calc 1
C C13 0.7778(4) 0.3454(3) 0.66569(18) 0.0258(5) Uani d 1
H H13A 0.722237 0.271548 0.600547 0.039 Uiso calc 1
H H13B 0.750793 0.265805 0.712533 0.039 Uiso calc 1
H H13C 0.919816 0.415643 0.671122 0.039 Uiso calc 1
C C14 0.7720(4) 0.9450(4) 0.35043(17) 0.0243(5) Uani d 1
H H14A 0.910104 0.968704 0.360573 0.036 Uiso calc 1
H H14B 0.756342 1.033933 0.316222 0.036 Uiso calc 1
H H14C 0.691959 0.822195 0.312121 0.036 Uiso calc 1
N N1 0.6935(3) 0.7456(3) 0.84630(13) 0.0158(4) Uani d 1
O O1 0.3573(2) 0.5553(2) 0.75085(11) 0.0208(4) Uani d 1
O O2 0.5055(2) 0.8960(2) 0.76766(11) 0.0202(4) Uani d 1
O O3 0.6894(2) 0.4692(2) 0.68484(11) 0.0200(3) Uani d 1
O O4 0.7085(2) 0.9602(2) 0.44395(11) 0.0219(4) Uani d 1
S S1 0.52743(7) 0.72789(7) 0.75407(3) 0.01471(17) Uani d 1
Cl CL1 1.54329(8) 1.30818(7) 0.92628(4) 0.02443(18) Uani d 1
Cl CL2 0.99583(7) 0.61177(7) 0.90466(4) 0.02040(18) Uani d 1
H H1 0.684(4) 0.643(4) 0.854(2) 0.023(7) Uiso d 1

loop_
_atom_site_aniso_label
_atom_site_aniso_U_11
_atom_site_aniso_U_22
_atom_site_aniso_U_33
_atom_site_aniso_U_12
_atom_site_aniso_U_13
_atom_site_aniso_U_23
C1 0.0113(9) 0.0165(10) 0.0120(10) 0.0051(8) 0.0017(8) 0.0005(8)
C2 0.0132(10) 0.0156(11) 0.0198(11) 0.0062(8) 0.0004(8) 0.0044(9)
C3 0.0162(10) 0.0199(11) 0.0219(11) 0.0111(9) 0.0027(9) 0.0016(9)
C4 0.0170(11) 0.0217(12) 0.0155(10) 0.0083(9) 0.0045(8) 0.0012(9)
C5 0.0141(10) 0.0185(11) 0.0150(10) 0.0070(9) 0.0004(8) 0.0051(9)
C6 0.0138(10) 0.0151(11) 0.0171(10) 0.0068(9) 0.0010(8) 0.0016(8)
C7 0.0147(10) 0.0182(11) 0.0104(9) 0.0061(9) 0.0044(8) 0.0038(8)
C8 0.0187(11) 0.0157(11) 0.0116(10) 0.0082(9) 0.0044(8) 0.0045(8)
C9 0.0162(10) 0.0194(11) 0.0145(10) 0.0090(9) 0.0043(8) 0.0044(9)
C10 0.0167(11) 0.0179(11) 0.0150(10) 0.0043(9) 0.0058(8) 0.0041(9)
C11 0.0233(11) 0.0146(11) 0.0181(11) 0.0081(9) 0.0070(9) 0.0053(9)
C12 0.0190(11) 0.0189(11) 0.0164(10) 0.0105(9) 0.0044(8) 0.0066(9)
C13 0.0349(13) 0.0222(12) 0.0295(13) 0.0214(11) 0.0042(10) 0.0054(10)
C14 0.0233(12) 0.0364(14) 0.0176(11) 0.0143(11) 0.0077(9) 0.0126(10)
N1 0.0160(9) 0.0161(10) 0.0167(9) 0.0069(8) 0.0034(7) 0.0077(7)
O1 0.0125(7) 0.0259(9) 0.0206(8) 0.0046(7) 0.0042(6) 0.0059(7)
O2 0.0235(8) 0.0260(9) 0.0191(8) 0.0178(7) 0.0062(6) 0.0048(6)
O3 0.0257(8) 0.0199(8) 0.0215(8) 0.0150(7) 0.0065(6) 0.0081(6)
O4 0.0263(8) 0.0276(9) 0.0196(8) 0.0158(7) 0.0094(7) 0.0129(7)
S1 0.0127(3) 0.0189(3) 0.0142(3) 0.0080(2) 0.0038(2) 0.0040(2)
CL1 0.0163(3) 0.0199(3) 0.0323(3) 0.0026(2) 0.0048(2) 0.0074(2)
CL2 0.0183(3) 0.0155(3) 0.0278(3) 0.0072(2) 0.0019(2) 0.0082(2)

loop_
_atom_type_symbol
_atom_type_description
_atom_type_scat_dispersion_real
_atom_type_scat_dispersion_imag
_atom_type_scat_source
C C 0.0181 0.0091 'International Tables Vol C Tables 4.2.6.8 and 6.1.1.4'
H H 0.0000 0.0000 'International Tables Vol C Tables 4.2.6.8 and 6.1.1.4'
N N 0.0311 0.0180 'International Tables Vol C Tables 4.2.6.8 and 6.1.1.4'
O O 0.0492 0.0322 'International Tables Vol C Tables 4.2.6.8 and 6.1.1.4'
S S 0.3331 0.5567 'International Tables Vol C Tables 4.2.6.8 and 6.1.1.4'
Cl Cl 0.3639 0.7018 'International Tables Vol C Tables 4.2.6.8 and 6.1.1.4'

loop_
_geom_angle_atom_site_label_1
_geom_angle_atom_site_label_2
_geom_angle_atom_site_label_3
_geom_angle
C6 C1 C2 121.35(19)
C6 C1 S1 117.92(16)
C2 C1 S1 120.71(16)
O3 C2 C3 124.94(19)
O3 C2 C1 116.80(19)
C3 C2 C1 118.24(19)
C2 C3 C4 120.9(2)
C2 C3 H3 119.6
C4 C3 H3 119.6
C5 C4 C3 120.3(2)
C5 C4 H4 119.9
C3 C4 H4 119.9
O4 C5 C6 115.97(19)
O4 C5 C4 124.56(19)
C6 C5 C4 119.5(2)
C1 C6 C5 119.81(19)
C1 C6 H6 120.1
C5 C6 H6 120.1
C12 C7 C8 117.8(2)
C12 C7 N1 122.36(19)
C8 C7 N1 119.83(19)
C9 C8 C7 121.8(2)
C9 C8 CL2 117.90(16)
C7 C8 CL2 120.23(17)
C8 C9 C10 118.8(2)
C8 C9 H9 120.6
C10 C9 H9 120.6
C9 C10 C11 121.3(2)
C9 C10 CL1 118.36(17)
C11 C10 CL1 120.37(17)
C10 C11 C12 119.2(2)
C10 C11 H11 120.4
C12 C11 H11 120.4
C11 C12 C7 121.1(2)
C11 C12 H12 119.5
C7 C12 H12 119.5
O3 C13 H13A 109.5
O3 C13 H13B 109.5
H13A C13 H13B 109.5
O3 C13 H13C 109.5
H13A C13 H13C 109.5
H13B C13 H13C 109.5
O4 C14 H14A 109.5
O4 C14 H14B 109.5
H14A C14 H14B 109.5
O4 C14 H14C 109.5
H14A C14 H14C 109.5
H14B C14 H14C 109.5
C7 N1 S1 122.50(14)
C7 N1 H1 112(2)
S1 N1 H1 112(2)
C2 O3 C13 117.48(17)
C5 O4 C14 116.37(18)
O2 S1 O1 119.39(10)
O2 S1 N1 107.92(9)
O1 S1 N1 104.97(9)
O2 S1 C1 106.61(10)
O1 S1 C1 110.39(10)
N1 S1 C1 106.94(9)

loop_
_geom_bond_atom_site_label_1
_geom_bond_atom_site_label_2
_geom_bond_distance
C1 C6 1.386(3)
C1 C2 1.398(3)
C1 S1 1.771(2)
C2 O3 1.367(3)
C2 C3 1.387(3)
C3 C4 1.393(3)
C3 H3 0.9300
C4 C5 1.390(3)
C4 H4 0.9300
C5 O4 1.371(3)
C5 C6 1.390(3)
C6 H6 0.9300
C7 C12 1.398(3)
C7 C8 1.399(3)
C7 N1 1.415(3)
C8 C9 1.379(3)
C8 CL2 1.735(2)
C9 C10 1.383(3)
C9 H9 0.9300
C10 C11 1.383(3)
C10 CL1 1.737(2)
C11 C12 1.389(3)
C11 H11 0.9300
C12 H12 0.9300
C13 O3 1.428(3)
C13 H13A 0.9600
C13 H13B 0.9600
C13 H13C 0.9600
C14 O4 1.439(3)
C14 H14A 0.9600
C14 H14B 0.9600
C14 H14C 0.9600
N1 S1 1.6464(18)
N1 H1 0.83(3)
O1 S1 1.4325(16)
O2 S1 1.4310(16)

loop_
_geom_hbond_atom_site_label_D
_geom_hbond_atom_site_label_H
_geom_hbond_atom_site_label_A
_geom_hbond_site_symmetry_A
_geom_hbond_distance_DH
_geom_hbond_distance_HA
_geom_hbond_distance_DA
_geom_hbond_angle_DHA
N1 H1 Cl1 5_555 0.83(3) 2.50(3) 2.989(2) 119(3)
C12 H12 O2 5_555 0.93 2.40 3.038(3) 126
C14 H14B O2 2_676 0.96 2.49 3.302(3) 142
C14 H14A Cg 2_556 0.96 2.89 3.645(3) 136

loop_
_geom_torsion_atom_site_label_1
_geom_torsion_atom_site_label_2
_geom_torsion_atom_site_label_3
_geom_torsion_atom_site_label_4
_geom_torsion
C6 C1 C2 O3 -177.93(18)
S1 C1 C2 O3 0.8(3)
C6 C1 C2 C3 0.6(3)
S1 C1 C2 C3 179.37(16)
O3 C2 C3 C4 177.6(2)
C1 C2 C3 C4 -0.9(3)
C2 C3 C4 C5 0.3(3)
C3 C4 C5 O4 -179.2(2)
C3 C4 C5 C6 0.4(3)
C2 C1 C6 C5 0.1(3)
S1 C1 C6 C5 -178.64(16)
O4 C5 C6 C1 179.03(19)
C4 C5 C6 C1 -0.7(3)
C12 C7 C8 C9 -0.6(3)
N1 C7 C8 C9 -178.62(18)
C12 C7 C8 CL2 178.02(15)
N1 C7 C8 CL2 0.0(3)
C7 C8 C9 C10 -0.9(3)
CL2 C8 C9 C10 -179.54(15)
C8 C9 C10 C11 1.3(3)
C8 C9 C10 CL1 -178.37(15)
C9 C10 C11 C12 -0.3(3)
CL1 C10 C11 C12 179.42(16)
C10 C11 C12 C7 -1.3(3)
C8 C7 C12 C11 1.7(3)
N1 C7 C12 C11 179.65(18)
C12 C7 N1 S1 43.3(3)
C8 C7 N1 S1 -138.80(17)
C3 C2 O3 C13 6.5(3)
C1 C2 O3 C13 -175.07(19)
C6 C5 O4 C14 -174.79(19)
C4 C5 O4 C14 4.9(3)
C7 N1 S1 O2 -61.92(19)
C7 N1 S1 O1 169.74(16)
C7 N1 S1 C1 52.45(19)
C6 C1 S1 O2 -12.68(19)
C2 C1 S1 O2 168.52(17)
C6 C1 S1 O1 118.41(17)
C2 C1 S1 O1 -60.38(19)
C6 C1 S1 N1 -127.93(17)
C2 C1 S1 N1 53.3(2)
